data_4124069
loop_
_publ_author_name
'Foster, M.D.'
'Paz, F.A.A.'
'Bell, R.G.'
'Friedrichs, O.D.'
'Klinowski, J.'

_publ_section_title
;
 Chemical evaluation of hypothetical uninodal zeolites
;
_journal_name_full 'Journal of the American Chemical Society'
_journal_page_first 9769
_journal_page_last 9775
_journal_paper_doi 10.1021/ja037334j
_journal_volume 126
_journal_year 2004
_chemical_formula_sum 'O2 Si'
_chemical_name_systematic 'Si O2'
_space_group_IT_number 48
_symmetry_space_group_name_Hall 'P 2 2 -1n'
_symmetry_space_group_name_H-M 'P n n n :1'
_cell_angle_alpha 90
_cell_angle_beta 90
_cell_angle_gamma 90
_cell_formula_units_Z 8
_cell_length_a 9.33308
_cell_length_b 4.47933
_cell_length_c 8.06658
_cell_volume 337.231
_citation_journal_id_ASTM JACSAT
_cod_data_source_file Foster_JACSAT_2004_541.cif
_cod_data_source_block O2Si1
_cod_original_sg_symbol_Hall '-P 2ab 2bc (x-1/4,y-1/4,z-1/4)'
_cod_original_formula_sum 'O2 Si1'
_cod_struct_determination_method theoretical
_cod_database_code 4124069

loop_
_symmetry_equiv_pos_as_xyz
x,y,z
-x,-y,z
x,-y,-z
-x,y,-z
-x+1/2,-y+1/2,-z+1/2
x+1/2,y+1/2,-z+1/2
-x+1/2,y+1/2,z+1/2
x+1/2,-y+1/2,z+1/2

loop_
_atom_site_label
_atom_site_type_symbol
_atom_site_fract_x
_atom_site_fract_y
_atom_site_fract_z
_atom_site_occupancy
_atom_site_U_iso_or_equiv
O1 O-2 0 0 0.28243 1 0.0
O3 O-2 0 0.5 0.12947 1 0.0
O4 O-2 0.25 0.25 0.25 1 0.0
O2 O-2 0.12863 0 0 1 0.0
Si1 Si+4 0.09971 0.20964 0.16432 1 0.0
